data_4128280
loop_
_publ_author_name
'Tolentino, Daniel R.'
'Neale, Samuel E.'
'Isaac, Connie J.'
'Macgregor, Stuart A.'
'Whittlesey, Michael K.'
'Jazzar, Rodolphe'
'Bertrand, Guy'

_publ_section_title
;
 Reductive Elimination at Carbon under Steric Control.
;
_journal_issue 25
_journal_name_full 'Journal of the American Chemical Society'
_journal_page_first 9823
_journal_page_last 9826
_journal_paper_doi 10.1021/jacs.9b04957
_journal_volume 141
_journal_year 2019
_chemical_formula_moiety 'C32 H42 N2'
_chemical_formula_sum 'C32 H42 N2'
_chemical_formula_weight 454.67
_space_group_crystal_system monoclinic
_space_group_IT_number 14
_space_group_name_Hall '-P 2ybc'
_space_group_name_H-M_alt 'P 1 21/c 1'
_symmetry_space_group_name_Hall '-P 2ybc'
_symmetry_space_group_name_H-M 'P 1 21/c 1'
_atom_sites_solution_hydrogens geom
_atom_sites_solution_primary dual
_audit_creation_date 2019-04-12
_audit_creation_method
;
Olex2 1.2-beta
(compiled 2018.05.29 svn.r3508 for OlexSys, GUI svn.r5506)
;
_cell_angle_alpha 90
_cell_angle_beta 97.5350(10)
_cell_angle_gamma 90
_cell_formula_units_Z 4
_cell_length_a 17.9751(3)
_cell_length_b 15.1881(3)
_cell_length_c 9.8720(2)
_cell_measurement_reflns_used 9108
_cell_measurement_temperature 100.0
_cell_measurement_theta_max 68.26
_cell_measurement_theta_min 2.48
_cell_volume 2671.86(9)
_computing_cell_refinement 'SAINT v8.38A (Bruker, 2017)'
_computing_data_collection 'APEX3 v2017.3-0 (Bruker, 2017)'
_computing_data_reduction 'SAINT v8.38A (Bruker, 2017)'
_computing_molecular_graphics 'Olex2 (Dolomanov et al., 2009)'
_computing_publication_material 'Olex2 (Dolomanov et al., 2009)'
_computing_structure_refinement 'XL (Sheldrick, 2008)'
_computing_structure_solution 'ShelXT (Sheldrick, 2015)'
_diffrn_ambient_temperature 100.0
_diffrn_detector 'Bruker APEX-II CCD'
_diffrn_detector_area_resol_mean 7.9
_diffrn_detector_type 'CCD Area Detector'
_diffrn_measured_fraction_theta_full 0.996
_diffrn_measured_fraction_theta_max 0.995
_diffrn_measurement_device 'Fixed Chi Three-Circle Diffractometer'
_diffrn_measurement_device_type 'Bruker D8 APEX II'
_diffrn_measurement_method '\w and \f scans'
_diffrn_radiation_monochromator 'Double Bounce Multilayer Mirrors'
_diffrn_radiation_probe x-ray
_diffrn_radiation_type CuK\a
_diffrn_radiation_wavelength 1.54178
_diffrn_reflns_av_R_equivalents 0.0278
_diffrn_reflns_av_unetI/netI 0.0229
_diffrn_reflns_Laue_measured_fraction_full 0.996
_diffrn_reflns_Laue_measured_fraction_max 0.995
_diffrn_reflns_limit_h_max 19
_diffrn_reflns_limit_h_min -21
_diffrn_reflns_limit_k_max 18
_diffrn_reflns_limit_k_min -14
_diffrn_reflns_limit_l_max 9
_diffrn_reflns_limit_l_min -11
_diffrn_reflns_number 21387
_diffrn_reflns_point_group_measured_fraction_full 0.996
_diffrn_reflns_point_group_measured_fraction_max 0.995
_diffrn_reflns_theta_full 67.679
_diffrn_reflns_theta_max 68.298
_diffrn_reflns_theta_min 2.479
_diffrn_source 'Micro Focus Rotating Anode'
_diffrn_source_type 'Rigaku MicroMax-007HF'
_diffrn_standards_number 0
_exptl_absorpt_coefficient_mu 0.487
_exptl_absorpt_correction_T_max 0.7531
_exptl_absorpt_correction_T_min 0.6837
_exptl_absorpt_correction_type multi-scan
_exptl_absorpt_process_details
'SADABS-2016/2 (Bruker,2016/2) was used for absorption correction. wR2(int) was 0.0615 before and 0.0408 after correction. The Ratio of minimum to maximum transmission is 0.9078. The \l/2 correction factor is Not present.'
_exptl_crystal_colour colourless
_exptl_crystal_colour_primary colourless
_exptl_crystal_density_diffrn 1.130
_exptl_crystal_description block
_exptl_crystal_F_000 992
_exptl_crystal_size_max 0.05
_exptl_crystal_size_mid 0.024
_exptl_crystal_size_min 0.02
_refine_diff_density_max 0.194
_refine_diff_density_min -0.207
_refine_diff_density_rms 0.040
_refine_ls_extinction_method none
_refine_ls_goodness_of_fit_ref 1.089
_refine_ls_hydrogen_treatment constr
_refine_ls_matrix_type full
_refine_ls_number_parameters 315
_refine_ls_number_reflns 4862
_refine_ls_number_restraints 0
_refine_ls_restrained_S_all 1.089
_refine_ls_R_factor_all 0.0473
_refine_ls_R_factor_gt 0.0430
_refine_ls_shift/su_max 0.000
_refine_ls_shift/su_mean 0.000
_refine_ls_structure_factor_coef Fsqd
_refine_ls_weighting_details 'w=1/[\s^2^(Fo^2^)+(0.0390P)^2^+1.6012P] where P=(Fo^2^+2Fc^2^)/3'
_refine_ls_weighting_scheme calc
_refine_ls_wR_factor_gt 0.1088
_refine_ls_wR_factor_ref 0.1112
_reflns_Friedel_coverage 0.000
_reflns_number_gt 4367
_reflns_number_total 4862
_reflns_threshold_expression 'I > 2\s(I)'
_cod_data_source_file 1NH_MeCAACPh2NH_a.cif
_cod_data_source_block 1nh_mecaacph2nh_a
_cod_depositor_comments
;
The following automatic conversions were performed:

'_diffrn_radiation_probe' value 'X-ray' changed to 'x-ray' according
to
/home/data/users/saulius/crontab/automatic-downloads/current/ACS/lib/dictionaries/cif_core.dic
dictionary named 'cif_core.dic' version 2.4.2 from 2011-04-26.

Automatic conversion script
Id: cif_fix_values 4973 2017-02-22 13:04:09Z antanas 
;
_cod_database_code 4128280
_shelx_shelxl_version_number 2016/6
_shelx_space_group_comment
;
The symmetry employed for this shelxl refinement is uniquely defined
by the following loop, which should always be used as a source of
symmetry information in preference to the above space-group names.
They are only intended as comments.
;
_shelx_estimated_absorpt_t_max 0.990
_shelx_estimated_absorpt_t_min 0.976
_olex2_refinement_description
;
1. Fixed Uiso
 At 1.2 times of:
  All C(H) groups, All C(H,H) groups
 At 1.5 times of:
  All C(H,H,H) groups
2.a Ternary CH refined with riding coordinates:
 C1(H1), C15(H15), C18(H18)
2.b Secondary CH2 refined with riding coordinates:
 C3(H3A,H3B)
2.c Aromatic/amide H refined with riding coordinates:
 C11(H11), C12(H12), C13(H13), C22(H22), C23(H23), C24(H24), C25(H25),
 C26(H26), C28(H28), C29(H29), C30(H30), C31(H31), C32(H32)
2.d Idealised Me refined as rotating group:
 C5(H5A,H5B,H5C), C6(H6A,H6B,H6C), C7(H7A,H7B,H7C), C8(H8A,H8B,H8C), C16(H16A,
 H16B,H16C), C17(H17A,H17B,H17C), C19(H19A,H19B,H19C), C20(H20A,H20B,H20C)
;
_olex2_submission_special_instructions 'No special instructions were received'

loop_
_space_group_symop_operation_xyz
'x, y, z'
'-x, y+1/2, -z+1/2'
'-x, -y, -z'
'x, -y-1/2, z-1/2'

loop_
_atom_site_label
_atom_site_type_symbol
_atom_site_fract_x
_atom_site_fract_y
_atom_site_fract_z
_atom_site_U_iso_or_equiv
_atom_site_adp_type
_atom_site_occupancy
_atom_site_site_symmetry_order
_atom_site_calc_flag
_atom_site_refinement_flags_posn
N1 N 0.79110(6) 0.53886(8) 0.56938(12) 0.0181(3) Uani 1 1 d .
N2 N 0.66757(6) 0.47077(8) 0.57989(12) 0.0190(3) Uani 1 1 d .
C1 C 0.71987(7) 0.51037(10) 0.49309(14) 0.0183(3) Uani 1 1 d .
H1 H 0.732444 0.462817 0.429815 0.022 Uiso 1 1 calc R
C2 C 0.69131(8) 0.59095(10) 0.40021(15) 0.0227(3) Uani 1 1 d .
C3 C 0.74413(8) 0.66688(10) 0.45322(16) 0.0234(3) Uani 1 1 d .
H3A H 0.754877 0.704481 0.376203 0.028 Uiso 1 1 calc R
H3B H 0.720378 0.703721 0.518308 0.028 Uiso 1 1 calc R
C4 C 0.81729(8) 0.62602(10) 0.52490(15) 0.0209(3) Uani 1 1 d .
C5 C 0.87755(8) 0.62123(11) 0.42855(16) 0.0256(3) Uani 1 1 d .
H5A H 0.920496 0.587179 0.471998 0.038 Uiso 1 1 calc GR
H5B H 0.893996 0.680894 0.409079 0.038 Uiso 1 1 calc GR
H5C H 0.856665 0.592551 0.343024 0.038 Uiso 1 1 calc GR
C6 C 0.85024(9) 0.68136(10) 0.64796(16) 0.0253(3) Uani 1 1 d .
H6A H 0.812731 0.688120 0.710845 0.038 Uiso 1 1 calc GR
H6B H 0.864336 0.739507 0.616624 0.038 Uiso 1 1 calc GR
H6C H 0.894761 0.651867 0.695179 0.038 Uiso 1 1 calc GR
C7 C 0.69987(9) 0.56744(12) 0.25134(16) 0.0301(4) Uani 1 1 d .
H7A H 0.751875 0.550094 0.245571 0.045 Uiso 1 1 calc GR
H7B H 0.686965 0.618757 0.192768 0.045 Uiso 1 1 calc GR
H7C H 0.666227 0.518522 0.220930 0.045 Uiso 1 1 calc GR
C8 C 0.60826(8) 0.61462(11) 0.40145(17) 0.0274(3) Uani 1 1 d .
H8A H 0.577591 0.561287 0.386652 0.041 Uiso 1 1 calc GR
H8B H 0.592633 0.657111 0.328538 0.041 Uiso 1 1 calc GR
H8C H 0.601608 0.640572 0.489958 0.041 Uiso 1 1 calc GR
C9 C 0.84472(7) 0.47364(9) 0.62666(14) 0.0182(3) Uani 1 1 d .
C10 C 0.87892(8) 0.41308(10) 0.54455(15) 0.0209(3) Uani 1 1 d .
C11 C 0.93151(8) 0.35346(10) 0.60718(17) 0.0253(3) Uani 1 1 d .
H11 H 0.953182 0.311707 0.552329 0.030 Uiso 1 1 calc R
C12 C 0.95299(9) 0.35336(11) 0.74654(17) 0.0287(4) Uani 1 1 d .
H12 H 0.990747 0.314041 0.786480 0.034 Uiso 1 1 calc R
C13 C 0.91913(8) 0.41082(11) 0.82692(16) 0.0263(3) Uani 1 1 d .
H13 H 0.933572 0.410452 0.923003 0.032 Uiso 1 1 calc R
C14 C 0.86394(8) 0.46975(10) 0.77045(15) 0.0211(3) Uani 1 1 d .
C15 C 0.82331(9) 0.52233(10) 0.86911(15) 0.0251(3) Uani 1 1 d .
H15 H 0.789371 0.565048 0.814218 0.030 Uiso 1 1 calc R
C16 C 0.77411(10) 0.46086(12) 0.94317(16) 0.0311(4) Uani 1 1 d .
H16A H 0.741128 0.426701 0.875728 0.047 Uiso 1 1 calc GR
H16B H 0.743623 0.495949 0.998424 0.047 Uiso 1 1 calc GR
H16C H 0.806192 0.420687 1.002617 0.047 Uiso 1 1 calc GR
C17 C 0.87594(11) 0.57524(12) 0.97392(18) 0.0379(4) Uani 1 1 d .
H17A H 0.909021 0.534792 1.030985 0.057 Uiso 1 1 calc GR
H17B H 0.846147 0.609332 1.031686 0.057 Uiso 1 1 calc GR
H17C H 0.906284 0.615377 0.926008 0.057 Uiso 1 1 calc GR
C18 C 0.86088(8) 0.40590(10) 0.38939(16) 0.0246(3) Uani 1 1 d .
H18 H 0.827297 0.456143 0.356655 0.030 Uiso 1 1 calc R
C19 C 0.81895(9) 0.32006(12) 0.34891(18) 0.0337(4) Uani 1 1 d .
H19A H 0.849838 0.269834 0.384126 0.051 Uiso 1 1 calc GR
H19B H 0.808737 0.316247 0.249108 0.051 Uiso 1 1 calc GR
H19C H 0.771461 0.319208 0.387621 0.051 Uiso 1 1 calc GR
C20 C 0.93177(9) 0.41145(12) 0.31722(17) 0.0303(4) Uani 1 1 d .
H20A H 0.958765 0.466135 0.343717 0.045 Uiso 1 1 calc GR
H20B H 0.917247 0.410773 0.218012 0.045 Uiso 1 1 calc GR
H20C H 0.964360 0.360974 0.344051 0.045 Uiso 1 1 calc GR
C21 C 0.64547(8) 0.38189(10) 0.54479(14) 0.0189(3) Uani 1 1 d .
C22 C 0.59138(10) 0.36432(11) 0.43518(18) 0.0341(4) Uani 1 1 d .
H22 H 0.567186 0.411489 0.383731 0.041 Uiso 1 1 calc R
C23 C 0.57228(11) 0.27771(12) 0.40000(19) 0.0405(4) Uani 1 1 d .
H23 H 0.535473 0.266116 0.323913 0.049 Uiso 1 1 calc R
C24 C 0.60609(9) 0.20913(11) 0.47412(17) 0.0299(4) Uani 1 1 d .
H24 H 0.592826 0.150122 0.449848 0.036 Uiso 1 1 calc R
C25 C 0.65934(10) 0.22630(11) 0.58388(19) 0.0349(4) Uani 1 1 d .
H25 H 0.682584 0.178898 0.636144 0.042 Uiso 1 1 calc R
C26 C 0.67944(9) 0.31228(11) 0.61902(17) 0.0311(4) Uani 1 1 d .
H26 H 0.716760 0.323386 0.694503 0.037 Uiso 1 1 calc R
C27 C 0.63284(8) 0.51376(9) 0.67965(14) 0.0182(3) Uani 1 1 d .
C28 C 0.57391(8) 0.47324(10) 0.73629(14) 0.0195(3) Uani 1 1 d .
H28 H 0.557860 0.416053 0.706352 0.023 Uiso 1 1 calc R
C29 C 0.53869(8) 0.51522(10) 0.83524(15) 0.0236(3) Uani 1 1 d .
H29 H 0.498650 0.486492 0.871350 0.028 Uiso 1 1 calc R
C30 C 0.56087(9) 0.59830(11) 0.88233(16) 0.0258(3) Uani 1 1 d .
H30 H 0.536820 0.626681 0.950538 0.031 Uiso 1 1 calc R
C31 C 0.61906(9) 0.63888(10) 0.82731(16) 0.0256(3) Uani 1 1 d .
H31 H 0.635088 0.695788 0.858652 0.031 Uiso 1 1 calc R
C32 C 0.65436(8) 0.59821(10) 0.72756(16) 0.0230(3) Uani 1 1 d .
H32 H 0.693752 0.627931 0.690982 0.028 Uiso 1 1 calc R

loop_
_atom_site_aniso_label
_atom_site_aniso_U_11
_atom_site_aniso_U_22
_atom_site_aniso_U_33
_atom_site_aniso_U_23
_atom_site_aniso_U_13
_atom_site_aniso_U_12
N1 0.0138(6) 0.0180(6) 0.0220(6) 0.0013(5) 0.0006(4) -0.0010(5)
N2 0.0173(6) 0.0185(6) 0.0220(6) -0.0021(5) 0.0048(5) -0.0023(5)
C1 0.0145(6) 0.0209(7) 0.0197(7) -0.0009(6) 0.0029(5) -0.0003(5)
C2 0.0177(7) 0.0242(8) 0.0255(8) 0.0046(6) 0.0008(6) 0.0002(6)
C3 0.0198(7) 0.0219(8) 0.0281(8) 0.0065(6) 0.0024(6) 0.0001(6)
C4 0.0176(7) 0.0195(7) 0.0255(7) 0.0039(6) 0.0027(6) -0.0017(6)
C5 0.0192(7) 0.0273(8) 0.0308(8) 0.0057(6) 0.0049(6) -0.0018(6)
C6 0.0227(7) 0.0207(8) 0.0318(8) 0.0011(6) 0.0008(6) -0.0043(6)
C7 0.0285(8) 0.0363(9) 0.0243(8) 0.0058(7) -0.0009(6) -0.0003(7)
C8 0.0183(7) 0.0257(8) 0.0368(9) 0.0066(7) -0.0021(6) 0.0009(6)
C9 0.0134(6) 0.0184(7) 0.0227(7) 0.0018(5) 0.0015(5) -0.0030(5)
C10 0.0160(7) 0.0208(7) 0.0262(8) 0.0016(6) 0.0037(6) -0.0027(5)
C11 0.0198(7) 0.0227(8) 0.0344(8) 0.0028(6) 0.0076(6) 0.0020(6)
C12 0.0208(7) 0.0277(8) 0.0372(9) 0.0125(7) 0.0026(6) 0.0039(6)
C13 0.0233(8) 0.0303(8) 0.0242(8) 0.0078(6) -0.0014(6) -0.0010(6)
C14 0.0186(7) 0.0206(7) 0.0236(7) 0.0019(6) 0.0013(5) -0.0046(6)
C15 0.0284(8) 0.0265(8) 0.0199(7) -0.0012(6) 0.0012(6) 0.0000(6)
C16 0.0342(9) 0.0375(9) 0.0227(8) -0.0005(7) 0.0076(7) -0.0008(7)
C17 0.0496(11) 0.0352(10) 0.0268(9) -0.0045(7) -0.0028(8) -0.0065(8)
C18 0.0200(7) 0.0282(8) 0.0258(8) -0.0026(6) 0.0039(6) 0.0034(6)
C19 0.0264(8) 0.0371(10) 0.0377(9) -0.0127(8) 0.0045(7) -0.0001(7)
C20 0.0238(8) 0.0411(10) 0.0268(8) -0.0008(7) 0.0069(6) 0.0053(7)
C21 0.0172(7) 0.0191(7) 0.0212(7) -0.0031(6) 0.0056(5) -0.0019(5)
C22 0.0400(10) 0.0265(9) 0.0317(9) 0.0008(7) -0.0108(7) -0.0025(7)
C23 0.0459(11) 0.0342(10) 0.0363(10) -0.0073(8) -0.0133(8) -0.0090(8)
C24 0.0332(9) 0.0230(8) 0.0345(9) -0.0092(7) 0.0086(7) -0.0077(7)
C25 0.0403(10) 0.0213(8) 0.0407(10) -0.0003(7) -0.0029(8) 0.0017(7)
C26 0.0310(8) 0.0240(8) 0.0347(9) -0.0034(7) -0.0089(7) 0.0012(7)
C27 0.0158(7) 0.0201(7) 0.0183(7) 0.0004(5) 0.0003(5) 0.0020(5)
C28 0.0179(7) 0.0199(7) 0.0203(7) 0.0013(5) 0.0003(5) -0.0006(5)
C29 0.0208(7) 0.0292(8) 0.0216(7) 0.0039(6) 0.0055(6) 0.0012(6)
C30 0.0263(8) 0.0286(8) 0.0234(8) -0.0036(6) 0.0061(6) 0.0052(6)
C31 0.0246(8) 0.0220(8) 0.0297(8) -0.0062(6) 0.0021(6) 0.0011(6)
C32 0.0186(7) 0.0224(8) 0.0284(8) -0.0018(6) 0.0049(6) -0.0016(6)

loop_
_atom_type_symbol
_atom_type_description
_atom_type_scat_dispersion_real
_atom_type_scat_dispersion_imag
_atom_type_scat_source
C C 0.0181 0.0091 'International Tables Vol C Tables 4.2.6.8 and 6.1.1.4'
H H 0.0000 0.0000 'International Tables Vol C Tables 4.2.6.8 and 6.1.1.4'
N N 0.0311 0.0180 'International Tables Vol C Tables 4.2.6.8 and 6.1.1.4'

loop_
_geom_angle_atom_site_label_1
_geom_angle_atom_site_label_2
_geom_angle_atom_site_label_3
_geom_angle
C1 N1 C4 113.57(11)
C9 N1 C1 119.52(11)
C9 N1 C4 120.27(11)
C21 N2 C1 114.75(11)
C27 N2 C1 126.53(12)
C27 N2 C21 118.35(11)
N1 C1 N2 113.67(11)
N1 C1 H1 106.3
N1 C1 C2 105.45(11)
N2 C1 H1 106.3
N2 C1 C2 118.02(11)
C2 C1 H1 106.3
C3 C2 C1 104.16(11)
C7 C2 C1 108.06(12)
C7 C2 C3 111.31(13)
C8 C2 C1 114.84(12)
C8 C2 C3 112.20(13)
C8 C2 C7 106.29(12)
C2 C3 H3A 110.2
C2 C3 H3B 110.2
H3A C3 H3B 108.5
C4 C3 C2 107.78(12)
C4 C3 H3A 110.2
C4 C3 H3B 110.2
N1 C4 C3 102.10(11)
N1 C4 C5 114.61(12)
N1 C4 C6 110.99(12)
C5 C4 C3 111.35(12)
C6 C4 C3 111.20(12)
C6 C4 C5 106.67(12)
C4 C5 H5A 109.5
C4 C5 H5B 109.5
C4 C5 H5C 109.5
H5A C5 H5B 109.5
H5A C5 H5C 109.5
H5B C5 H5C 109.5
C4 C6 H6A 109.5
C4 C6 H6B 109.5
C4 C6 H6C 109.5
H6A C6 H6B 109.5
H6A C6 H6C 109.5
H6B C6 H6C 109.5
C2 C7 H7A 109.5
C2 C7 H7B 109.5
C2 C7 H7C 109.5
H7A C7 H7B 109.5
H7A C7 H7C 109.5
H7B C7 H7C 109.5
C2 C8 H8A 109.5
C2 C8 H8B 109.5
C2 C8 H8C 109.5
H8A C8 H8B 109.5
H8A C8 H8C 109.5
H8B C8 H8C 109.5
C10 C9 N1 122.54(12)
C14 C9 N1 118.89(13)
C14 C9 C10 118.58(13)
C9 C10 C18 124.64(13)
C11 C10 C9 119.16(14)
C11 C10 C18 116.17(13)
C10 C11 H11 119.1
C12 C11 C10 121.88(15)
C12 C11 H11 119.1
C11 C12 H12 120.4
C13 C12 C11 119.21(14)
C13 C12 H12 120.4
C12 C13 H13 119.3
C12 C13 C14 121.44(14)
C14 C13 H13 119.3
C9 C14 C15 123.08(13)
C13 C14 C9 119.57(14)
C13 C14 C15 117.20(13)
C14 C15 H15 107.7
C14 C15 C16 109.93(13)
C14 C15 C17 113.70(14)
C16 C15 H15 107.7
C17 C15 H15 107.7
C17 C15 C16 109.88(13)
C15 C16 H16A 109.5
C15 C16 H16B 109.5
C15 C16 H16C 109.5
H16A C16 H16B 109.5
H16A C16 H16C 109.5
H16B C16 H16C 109.5
C15 C17 H17A 109.5
C15 C17 H17B 109.5
C15 C17 H17C 109.5
H17A C17 H17B 109.5
H17A C17 H17C 109.5
H17B C17 H17C 109.5
C10 C18 H18 108.0
C10 C18 C19 110.77(13)
C10 C18 C20 112.33(12)
C19 C18 H18 108.0
C19 C18 C20 109.52(13)
C20 C18 H18 108.0
C18 C19 H19A 109.5
C18 C19 H19B 109.5
C18 C19 H19C 109.5
H19A C19 H19B 109.5
H19A C19 H19C 109.5
H19B C19 H19C 109.5
C18 C20 H20A 109.5
C18 C20 H20B 109.5
C18 C20 H20C 109.5
H20A C20 H20B 109.5
H20A C20 H20C 109.5
H20B C20 H20C 109.5
C22 C21 N2 120.93(13)
C26 C21 N2 120.12(13)
C26 C21 C22 118.93(14)
C21 C22 H22 119.9
C21 C22 C23 120.19(16)
C23 C22 H22 119.9
C22 C23 H23 119.7
C24 C23 C22 120.53(16)
C24 C23 H23 119.7
C23 C24 H24 120.3
C23 C24 C25 119.47(15)
C25 C24 H24 120.3
C24 C25 H25 119.7
C24 C25 C26 120.53(16)
C26 C25 H25 119.7
C21 C26 C25 120.34(15)
C21 C26 H26 119.8
C25 C26 H26 119.8
N2 C27 C28 120.46(13)
N2 C27 C32 122.44(13)
C28 C27 C32 117.10(13)
C27 C28 H28 119.4
C29 C28 C27 121.15(14)
C29 C28 H28 119.4
C28 C29 H29 119.4
C30 C29 C28 121.14(14)
C30 C29 H29 119.4
C29 C30 H30 120.9
C31 C30 C29 118.22(14)
C31 C30 H30 120.9
C30 C31 H31 119.3
C30 C31 C32 121.37(14)
C32 C31 H31 119.3
C27 C32 H32 119.5
C31 C32 C27 121.02(14)
C31 C32 H32 119.5

loop_
_geom_bond_atom_site_label_1
_geom_bond_atom_site_label_2
_geom_bond_distance
N1 C1 1.4631(17)
N1 C4 1.4904(18)
N1 C9 1.4446(18)
N2 C1 1.4803(18)
N2 C21 1.4367(18)
N2 C27 1.3953(18)
C1 H1 1.0000
C1 C2 1.574(2)
C2 C3 1.541(2)
C2 C7 1.540(2)
C2 C8 1.537(2)
C3 H3A 0.9900
C3 H3B 0.9900
C3 C4 1.5399(19)
C4 C5 1.534(2)
C4 C6 1.531(2)
C5 H5A 0.9800
C5 H5B 0.9800
C5 H5C 0.9800
C6 H6A 0.9800
C6 H6B 0.9800
C6 H6C 0.9800
C7 H7A 0.9800
C7 H7B 0.9800
C7 H7C 0.9800
C8 H8A 0.9800
C8 H8B 0.9800
C8 H8C 0.9800
C9 C10 1.418(2)
C9 C14 1.417(2)
C10 C11 1.394(2)
C10 C18 1.527(2)
C11 H11 0.9500
C11 C12 1.379(2)
C12 H12 0.9500
C12 C13 1.374(2)
C13 H13 0.9500
C13 C14 1.397(2)
C14 C15 1.519(2)
C15 H15 1.0000
C15 C16 1.535(2)
C15 C17 1.534(2)
C16 H16A 0.9800
C16 H16B 0.9800
C16 H16C 0.9800
C17 H17A 0.9800
C17 H17B 0.9800
C17 H17C 0.9800
C18 H18 1.0000
C18 C19 1.533(2)
C18 C20 1.542(2)
C19 H19A 0.9800
C19 H19B 0.9800
C19 H19C 0.9800
C20 H20A 0.9800
C20 H20B 0.9800
C20 H20C 0.9800
C21 C22 1.382(2)
C21 C26 1.382(2)
C22 H22 0.9500
C22 C23 1.392(2)
C23 H23 0.9500
C23 C24 1.369(3)
C24 H24 0.9500
C24 C25 1.373(2)
C25 H25 0.9500
C25 C26 1.387(2)
C26 H26 0.9500
C27 C28 1.403(2)
C27 C32 1.404(2)
C28 H28 0.9500
C28 C29 1.387(2)
C29 H29 0.9500
C29 C30 1.385(2)
C30 H30 0.9500
C30 C31 1.385(2)
C31 H31 0.9500
C31 C32 1.385(2)
C32 H32 0.9500
